data_4081821
loop_
_publ_author_name
'Karthik, Vedhagiri'
'Bhat, Irshad Ahmad'
'Anantharaman, Ganapathi'

_publ_section_title
;
 Backbone Thio-Functionalized Imidazol-2-ylidene--Metal Complexes:
 Synthesis, Structure, Electronic Properties, and Catalytic Activity
;
_journal_issue 23
_journal_name_full Organometallics
_journal_page_first 7006
_journal_paper_doi 10.1021/om400585b
_journal_volume 32
_journal_year 2013
_chemical_formula_moiety ' C50 H56 Cl2 Ir2 N4 S4'
_chemical_formula_sum 'C50 H56 Cl2 Ir2 N4 S4'
_chemical_formula_weight 1296.53
_chemical_name_common 'Iridium-NHC complex'
_chemical_name_systematic
;
 ?
;
_space_group_IT_number 19
_symmetry_cell_setting orthorhombic
_symmetry_space_group_name_Hall 'P 2ac 2ab'
_symmetry_space_group_name_H-M 'P 21 21 21'
_atom_sites_solution_hydrogens geom
_atom_sites_solution_primary direct
_atom_sites_solution_secondary difmap
_audit_creation_method SHELXL-97
_cell_angle_alpha 90.00
_cell_angle_beta 90.00
_cell_angle_gamma 90.00
_cell_formula_units_Z 2
_cell_length_a 10.557(4)
_cell_length_b 11.625(4)
_cell_length_c 19.462(7)
_cell_measurement_reflns_used 5729
_cell_measurement_temperature 100(2)
_cell_measurement_theta_max 28.27
_cell_measurement_theta_min 2.61
_cell_volume 2388.5(15)
_computing_cell_refinement 'Bruker SMART'
_computing_data_collection 'Bruker SMART'
_computing_data_reduction 'Bruker SAINT'
_computing_molecular_graphics 'ORTEP 3'
_computing_structure_refinement 'SHELXL-97 (Sheldrick, 1997)'
_computing_structure_solution 'SHELXS-97 (Sheldrick, 1990)'
_diffrn_ambient_temperature 100(2)
_diffrn_measured_fraction_theta_full 1.000
_diffrn_measured_fraction_theta_max 1.000
_diffrn_measurement_device_type 'CCD area detector'
_diffrn_measurement_method 'phi and omega scans'
_diffrn_radiation_monochromator graphite
_diffrn_radiation_source 'fine-focus sealed tube'
_diffrn_radiation_type MoK\a
_diffrn_radiation_wavelength 0.71073
_diffrn_reflns_av_R_equivalents 0.0479
_diffrn_reflns_av_sigmaI/netI 0.0663
_diffrn_reflns_limit_h_max 9
_diffrn_reflns_limit_h_min -13
_diffrn_reflns_limit_k_max 14
_diffrn_reflns_limit_k_min -13
_diffrn_reflns_limit_l_max 24
_diffrn_reflns_limit_l_min -22
_diffrn_reflns_number 13082
_diffrn_reflns_theta_full 25.99
_diffrn_reflns_theta_max 25.99
_diffrn_reflns_theta_min 2.04
_exptl_absorpt_coefficient_mu 5.893
_exptl_absorpt_correction_T_max 0.5903
_exptl_absorpt_correction_T_min 0.4168
_exptl_absorpt_correction_type empirical
_exptl_absorpt_process_details sadabs
_exptl_crystal_colour Yellow
_exptl_crystal_density_diffrn 1.803
_exptl_crystal_density_method 'not measured'
_exptl_crystal_description Needle
_exptl_crystal_F_000 1272
_exptl_crystal_size_max 0.18
_exptl_crystal_size_mid 0.12
_exptl_crystal_size_min 0.10
_refine_diff_density_max 2.356
_refine_diff_density_min -0.902
_refine_diff_density_rms 0.149
_refine_ls_abs_structure_details 'Flack H D (1983), Acta Cryst. A39, 876-881'
_refine_ls_abs_structure_Flack 0.014(11)
_refine_ls_extinction_method none
_refine_ls_goodness_of_fit_ref 1.072
_refine_ls_hydrogen_treatment constr
_refine_ls_matrix_type full
_refine_ls_number_parameters 285
_refine_ls_number_reflns 4668
_refine_ls_number_restraints 0
_refine_ls_restrained_S_all 1.072
_refine_ls_R_factor_all 0.0442
_refine_ls_R_factor_gt 0.0405
_refine_ls_shift/su_max 0.001
_refine_ls_shift/su_mean 0.000
_refine_ls_structure_factor_coef Fsqd
_refine_ls_weighting_details 'calc w=1/[\s^2^(Fo^2^)+(0.0343P)^2^+3.7747P] where P=(Fo^2^+2Fc^2^)/3'
_refine_ls_weighting_scheme calc
_refine_ls_wR_factor_gt 0.0939
_refine_ls_wR_factor_ref 0.0957
_reflns_number_gt 4377
_reflns_number_total 4668
_reflns_threshold_expression >2sigma(I)
_cod_data_source_file om400585b_si_001.cif
_cod_data_source_block 1janam
_cod_depositor_comments
;
The following automatic conversions were performed:

'_symmetry_cell_setting' value 'Orthorhombic' changed to
'orthorhombic' according to
/home/saulius/struct/CIF-dictionaries/cif_core.dic dictionary named
'cif_core.dic' version 2.4.2 from 2011-04-26.

Automatic conversion script
Id: cif_fix_values 1891 2012-01-12 08:04:46Z andrius 
;
_cod_original_cell_volume 2388.5(14)
_cod_original_sg_symbol_H-M 'P2(1)2(1)2(1) '
_cod_database_code 4081821

loop_
_symmetry_equiv_pos_as_xyz
'x, y, z'
'-x+1/2, -y, z+1/2'
'x+1/2, -y+1/2, -z'
'-x, y+1/2, -z+1/2'

loop_
_atom_site_label
_atom_site_type_symbol
_atom_site_fract_x
_atom_site_fract_y
_atom_site_fract_z
_atom_site_U_iso_or_equiv
_atom_site_adp_type
_atom_site_occupancy
_atom_site_symmetry_multiplicity
_atom_site_calc_flag
_atom_site_refinement_flags
_atom_site_disorder_assembly
_atom_site_disorder_group
Ir1 Ir 0.01688(3) 0.90408(3) 0.844103(19) 0.02363(11) Uani 0.92 1 d P A 1
Ir2 Ir 0.0881(6) 0.8830(4) 0.8727(3) 0.0488(13) Uani 0.08 1 d P B 2
C1 C 0.0266(8) 1.0055(6) 0.9291(4) 0.0273(17) Uani 1 1 d . . .
C2 C 0.0778(8) 1.1465(7) 1.0059(5) 0.035(2) Uani 1 1 d . . .
C3 C -0.0075(8) 1.0758(6) 1.0362(4) 0.0287(17) Uani 1 1 d . A .
C4 C -0.1298(8) 0.8975(8) 0.9998(4) 0.0328(18) Uani 1 1 d . . .
H4A H -0.1335 0.8496 0.9597 0.049 Uiso 1 1 calc R A .
H4B H -0.2119 0.9299 1.0084 0.049 Uiso 1 1 calc R . .
H4C H -0.1039 0.8524 1.0386 0.049 Uiso 1 1 calc R . .
C5 C 0.1814(11) 1.1532(8) 0.8879(5) 0.047(3) Uani 1 1 d . . .
H5A H 0.2678 1.1378 0.9002 0.071 Uiso 1 1 calc R A .
H5B H 0.1683 1.2348 0.8855 0.071 Uiso 1 1 calc R . .
H5C H 0.1635 1.1193 0.8440 0.071 Uiso 1 1 calc R . .
C6 C 0.0474(8) 1.3807(6) 1.0193(4) 0.0282(19) Uani 1 1 d . . .
C7 C -0.0412(9) 1.3730(7) 0.9656(5) 0.034(2) Uani 1 1 d . A .
H7 H -0.0489 1.3063 0.9395 0.041 Uiso 1 1 calc R . .
C8 C -0.1165(8) 1.4676(7) 0.9528(5) 0.035(2) Uani 1 1 d . . .
H8 H -0.1770 1.4637 0.9181 0.043 Uiso 1 1 calc R A .
C9 C -0.1044(8) 1.5673(7) 0.9898(5) 0.037(2) Uani 1 1 d . A .
H9 H -0.1574 1.6294 0.9808 0.044 Uiso 1 1 calc R . .
C10 C -0.0141(8) 1.5752(7) 1.0402(5) 0.040(2) Uani 1 1 d . . .
H10 H -0.0033 1.6437 1.0642 0.048 Uiso 1 1 calc R A .
C11 C 0.0614(9) 1.4800(7) 1.0553(5) 0.033(2) Uani 1 1 d . A .
H11 H 0.1216 1.4845 1.0901 0.040 Uiso 1 1 calc R . .
C12 C 0.0040(7) 0.9651(6) 1.1603(4) 0.0271(16) Uani 1 1 d . A .
C13 C -0.0362(9) 0.9423(7) 1.2267(4) 0.034(2) Uani 1 1 d . . .
H13 H -0.0982 0.9879 1.2469 0.041 Uiso 1 1 calc R . .
C14 C 0.0163(10) 0.8512(7) 1.2627(4) 0.037(2) Uani 1 1 d . . .
H14 H -0.0121 0.8342 1.3068 0.044 Uiso 1 1 calc R . .
C15 C 0.1109(8) 0.7858(8) 1.2330(4) 0.0324(19) Uani 1 1 d . . .
H15 H 0.1492 0.7271 1.2579 0.039 Uiso 1 1 calc R . .
C16 C 0.1485(8) 0.8074(7) 1.1664(5) 0.035(2) Uani 1 1 d . . .
H16 H 0.2087 0.7603 1.1459 0.042 Uiso 1 1 calc R . .
C17 C 0.0974(7) 0.8988(8) 1.1297(4) 0.0339(19) Uani 1 1 d . . .
H17 H 0.1253 0.9152 1.0854 0.041 Uiso 1 1 calc R . .
C18 C 0.1455(10) 0.7793(8) 0.8863(6) 0.048(3) Uani 1 1 d . . .
H18 H 0.1144 0.7913 0.9305 0.058 Uiso 1 1 calc R A 1
C19 C 0.1242(9) 0.6603(7) 0.8519(5) 0.0426(16) Uani 1 1 d . A .
H19A H 0.1958 0.6440 0.8222 0.051 Uiso 1 1 calc R . .
H19B H 0.1225 0.6018 0.8874 0.051 Uiso 1 1 calc R . .
C20 C 0.0036(10) 0.6507(7) 0.8098(5) 0.0426(16) Uani 1 1 d . . .
H20A H 0.0141 0.5907 0.7756 0.051 Uiso 1 1 calc R A .
H20B H -0.0656 0.6284 0.8398 0.051 Uiso 1 1 calc R . .
C21 C -0.0299(10) 0.7612(7) 0.7744(5) 0.039(2) Uani 1 1 d . A .
H21 H -0.1146 0.7831 0.7754 0.047 Uiso 1 1 calc R C 1
C22 C 0.0522(9) 0.8330(7) 0.7408(4) 0.034(2) Uani 1 1 d . . .
H22 H 0.0193 0.9014 0.7235 0.041 Uiso 1 1 calc R A 1
C23 C 0.1927(9) 0.8103(8) 0.7293(5) 0.045(2) Uani 1 1 d . A .
H23A H 0.2072 0.7279 0.7293 0.054 Uiso 1 1 calc R . .
H23B H 0.2166 0.8394 0.6844 0.054 Uiso 1 1 calc R . .
C24 C 0.2759(9) 0.8649(9) 0.7828(6) 0.056(3) Uani 1 1 d . . .
H24A H 0.2992 0.9416 0.7678 0.067 Uiso 1 1 calc R A .
H24B H 0.3531 0.8203 0.7873 0.067 Uiso 1 1 calc R . .
C25 C 0.2126(8) 0.8729(8) 0.8519(6) 0.042(2) Uani 1 1 d . A .
H25 H 0.2164 0.9432 0.8746 0.050 Uiso 1 1 calc R D 1
Cl1 Cl -0.1820(2) 0.9867(2) 0.81726(12) 0.0357(5) Uani 1 1 d . . .
N1 N -0.0378(6) 0.9909(5) 0.9884(3) 0.0270(15) Uani 1 1 d . A .
N2 N 0.0967(6) 1.1036(6) 0.9399(4) 0.0311(15) Uani 1 1 d . A .
S1 S 0.1555(2) 1.26678(19) 1.03933(13) 0.0383(6) Uani 1 1 d . A .
S2 S -0.0726(2) 1.0834(2) 1.11839(11) 0.0364(5) Uani 1 1 d . . .

loop_
_atom_site_aniso_label
_atom_site_aniso_U_11
_atom_site_aniso_U_22
_atom_site_aniso_U_33
_atom_site_aniso_U_23
_atom_site_aniso_U_13
_atom_site_aniso_U_12
Ir1 0.02321(19) 0.02048(15) 0.02719(18) -0.00011(15) -0.00048(15) 0.00307(14)
Ir2 0.060(4) 0.031(3) 0.056(3) 0.001(2) -0.002(3) 0.000(2)
C1 0.024(4) 0.017(4) 0.040(5) 0.000(3) 0.000(4) 0.004(3)
C2 0.032(5) 0.024(4) 0.049(6) 0.008(4) -0.004(4) 0.010(4)
C3 0.040(5) 0.020(4) 0.027(4) -0.001(3) -0.007(3) 0.002(4)
C4 0.036(4) 0.023(4) 0.040(5) -0.002(4) -0.001(3) -0.002(4)
C5 0.062(7) 0.029(5) 0.051(7) -0.001(5) 0.008(5) -0.007(5)
C6 0.031(5) 0.021(4) 0.033(5) 0.010(3) -0.006(3) -0.008(3)
C7 0.044(5) 0.023(4) 0.037(5) -0.004(3) -0.007(4) -0.007(4)
C8 0.026(5) 0.030(5) 0.051(6) 0.005(4) -0.007(4) -0.005(4)
C9 0.032(5) 0.023(5) 0.055(6) 0.003(4) 0.005(4) 0.001(3)
C10 0.033(5) 0.033(5) 0.053(5) -0.010(4) 0.005(4) -0.004(4)
C11 0.037(5) 0.027(5) 0.035(5) 0.005(4) 0.001(4) -0.002(4)
C12 0.024(4) 0.026(4) 0.031(4) 0.000(3) 0.002(4) -0.005(3)
C13 0.040(5) 0.024(4) 0.038(5) -0.006(3) 0.009(4) -0.005(4)
C14 0.040(5) 0.034(4) 0.036(5) 0.005(4) 0.006(4) -0.015(4)
C15 0.027(4) 0.035(5) 0.035(5) 0.006(4) -0.005(4) -0.003(4)
C16 0.029(4) 0.032(5) 0.044(6) -0.001(4) 0.001(4) 0.001(4)
C17 0.023(4) 0.045(5) 0.033(5) 0.010(4) 0.001(3) 0.002(5)
C18 0.041(6) 0.031(5) 0.073(8) 0.005(5) -0.009(5) 0.010(5)
C19 0.050(4) 0.028(3) 0.050(4) 0.000(3) 0.015(3) 0.005(3)
C20 0.050(4) 0.028(3) 0.050(4) 0.000(3) 0.015(3) 0.005(3)
C21 0.043(6) 0.030(5) 0.044(5) -0.008(4) 0.005(4) -0.007(4)
C22 0.045(6) 0.027(5) 0.031(5) 0.001(4) -0.002(4) 0.002(4)
C23 0.049(6) 0.032(5) 0.054(7) 0.002(5) 0.018(5) 0.004(5)
C24 0.028(5) 0.043(6) 0.098(9) -0.004(6) 0.018(5) -0.003(4)
C25 0.026(4) 0.034(5) 0.066(7) -0.006(5) 0.010(5) 0.007(3)
Cl1 0.0269(11) 0.0398(12) 0.0404(13) 0.0059(10) 0.0001(8) 0.0051(9)
N1 0.029(4) 0.019(3) 0.033(4) 0.001(3) 0.005(3) 0.004(3)
N2 0.035(4) 0.021(3) 0.038(4) 0.009(3) 0.005(3) 0.001(3)
S1 0.0388(13) 0.0252(11) 0.0509(15) 0.0018(10) -0.0118(11) 0.0033(9)
S2 0.0412(12) 0.0317(12) 0.0363(12) -0.0053(10) 0.0005(9) 0.0128(10)

loop_
_atom_type_symbol
_atom_type_description
_atom_type_scat_dispersion_real
_atom_type_scat_dispersion_imag
_atom_type_scat_source
C C 0.0033 0.0016 'International Tables Vol C Tables 4.2.6.8 and 6.1.1.4'
H H 0.0000 0.0000 'International Tables Vol C Tables 4.2.6.8 and 6.1.1.4'
N N 0.0061 0.0033 'International Tables Vol C Tables 4.2.6.8 and 6.1.1.4'
S S 0.1246 0.1234 'International Tables Vol C Tables 4.2.6.8 and 6.1.1.4'
Cl Cl 0.1484 0.1585 'International Tables Vol C Tables 4.2.6.8 and 6.1.1.4'
Ir Ir -1.4442 7.9887 'International Tables Vol C Tables 4.2.6.8 and 6.1.1.4'

loop_
_geom_angle_atom_site_label_1
_geom_angle_atom_site_label_2
_geom_angle_atom_site_label_3
_geom_angle
C1 Ir1 C25 89.5(4)
C1 Ir1 C18 92.8(4)
C25 Ir1 C18 40.2(4)
C1 Ir1 C21 161.8(3)
C25 Ir1 C21 97.7(4)
C18 Ir1 C21 82.4(4)
C1 Ir1 C22 161.8(3)
C25 Ir1 C22 80.5(4)
C18 Ir1 C22 89.4(4)
C21 Ir1 C22 36.2(3)
C1 Ir1 Cl1 89.4(2)
C25 Ir1 Cl1 163.2(3)
C18 Ir1 Cl1 156.6(3)
C21 Ir1 Cl1 88.3(3)
C22 Ir1 Cl1 95.8(2)
N1 C1 N2 104.2(6)
N1 C1 Ir1 126.6(6)
N2 C1 Ir1 129.2(6)
C3 C2 N2 106.2(8)
C3 C2 S1 129.5(8)
N2 C2 S1 124.3(7)
C2 C3 N1 107.0(7)
C2 C3 S2 129.1(7)
N1 C3 S2 123.9(6)
N1 C4 H4A 109.5
N1 C4 H4B 109.5
H4A C4 H4B 109.5
N1 C4 H4C 109.5
H4A C4 H4C 109.5
H4B C4 H4C 109.5
N2 C5 H5A 109.5
N2 C5 H5B 109.5
H5A C5 H5B 109.5
N2 C5 H5C 109.5
H5A C5 H5C 109.5
H5B C5 H5C 109.5
C11 C6 C7 120.7(8)
C11 C6 S1 116.5(6)
C7 C6 S1 122.6(6)
C8 C7 C6 117.8(7)
C8 C7 H7 121.1
C6 C7 H7 121.1
C9 C8 C7 121.7(8)
C9 C8 H8 119.1
C7 C8 H8 119.1
C10 C9 C8 119.8(8)
C10 C9 H9 120.1
C8 C9 H9 120.1
C9 C10 C11 119.7(8)
C9 C10 H10 120.1
C11 C10 H10 120.1
C6 C11 C10 120.1(8)
C6 C11 H11 119.9
C10 C11 H11 119.9
C13 C12 C17 120.9(8)
C13 C12 S2 115.7(6)
C17 C12 S2 123.5(6)
C12 C13 C14 119.7(8)
C12 C13 H13 120.1
C14 C13 H13 120.1
C15 C14 C13 119.9(9)
C15 C14 H14 120.1
C13 C14 H14 120.1
C16 C15 C14 120.1(8)
C16 C15 H15 120.0
C14 C15 H15 120.0
C15 C16 C17 120.8(8)
C15 C16 H16 119.6
C17 C16 H16 119.6
C12 C17 C16 118.6(8)
C12 C17 H17 120.7
C16 C17 H17 120.7
C25 C18 C19 122.4(10)
C25 C18 Ir1 68.2(5)
C19 C18 Ir1 110.2(7)
C25 C18 H18 118.8
C19 C18 H18 118.8
Ir1 C18 H18 91.6
C20 C19 C18 114.8(7)
C20 C19 H19A 108.6
C18 C19 H19A 108.6
C20 C19 H19B 108.6
C18 C19 H19B 108.6
H19A C19 H19B 107.5
C21 C20 C19 112.5(8)
C21 C20 H20A 109.1
C19 C20 H20A 109.1
C21 C20 H20B 109.1
C19 C20 H20B 109.1
H20A C20 H20B 107.8
C22 C21 C20 126.3(9)
C22 C21 Ir1 72.1(5)
C20 C21 Ir1 108.1(6)
C22 C21 H21 116.8
C20 C21 H21 116.8
Ir1 C21 H21 89.8
C21 C22 C23 125.5(8)
C21 C22 Ir1 71.7(5)
C23 C22 Ir1 111.3(6)
C21 C22 H22 117.3
C23 C22 H22 117.3
Ir1 C22 H22 86.9
C24 C23 C22 113.2(8)
C24 C23 H23A 108.9
C22 C23 H23A 108.9
C24 C23 H23B 108.9
C22 C23 H23B 108.9
H23A C23 H23B 107.8
C23 C24 C25 112.7(8)
C23 C24 H24A 109.0
C25 C24 H24A 109.0
C23 C24 H24B 109.0
C25 C24 H24B 109.0
H24A C24 H24B 107.8
C18 C25 C24 125.4(9)
C18 C25 Ir1 71.7(5)
C24 C25 Ir1 112.5(7)
C18 C25 H25 117.3
C24 C25 H25 117.3
Ir1 C25 H25 85.7
C1 N1 C3 111.4(7)
C1 N1 C4 123.6(7)
C3 N1 C4 125.0(7)
C1 N2 C2 111.1(7)
C1 N2 C5 123.2(7)
C2 N2 C5 125.6(7)
C2 S1 C6 102.2(4)
C3 S2 C12 101.6(4)

loop_
_geom_bond_atom_site_label_1
_geom_bond_atom_site_label_2
_geom_bond_distance
Ir1 C1 2.034(8)
Ir1 C25 2.103(8)
Ir1 C18 2.150(9)
Ir1 C21 2.200(8)
Ir1 C22 2.205(8)
Ir1 Cl1 2.367(2)
C1 N1 1.350(10)
C1 N2 1.375(10)
C2 C3 1.354(12)
C2 N2 1.392(11)
C2 S1 1.748(10)
C3 N1 1.393(9)
C3 S2 1.744(8)
C4 N1 1.473(10)
C4 H4A 0.9600
C4 H4B 0.9600
C4 H4C 0.9600
C5 N2 1.469(11)
C5 H5A 0.9600
C5 H5B 0.9600
C5 H5C 0.9600
C6 C11 1.358(12)
C6 C7 1.406(11)
C6 S1 1.791(8)
C7 C8 1.380(12)
C7 H7 0.9300
C8 C9 1.370(12)
C8 H8 0.9300
C9 C10 1.370(13)
C9 H9 0.9300
C10 C11 1.396(12)
C10 H10 0.9300
C11 H11 0.9300
C12 C13 1.384(11)
C12 C17 1.387(11)
C12 S2 1.792(8)
C13 C14 1.386(12)
C13 H13 0.9300
C14 C15 1.382(13)
C14 H14 0.9300
C15 C16 1.378(12)
C15 H15 0.9300
C16 C17 1.389(12)
C16 H16 0.9300
C17 H17 0.9300
C18 C25 1.461(14)
C18 C19 1.553(13)
C18 H18 0.9300
C19 C20 1.518(14)
C19 H19A 0.9700
C19 H19B 0.9700
C20 C21 1.500(12)
C20 H20A 0.9700
C20 H20B 0.9700
C21 C22 1.370(12)
C21 H21 0.9300
C22 C23 1.524(13)
C22 H22 0.9300
C23 C24 1.504(15)
C23 H23A 0.9700
C23 H23B 0.9700
C24 C25 1.504(14)
C24 H24A 0.9700
C24 H24B 0.9700
C25 H25 0.9300

loop_
_geom_torsion_atom_site_label_1
_geom_torsion_atom_site_label_2
_geom_torsion_atom_site_label_3
_geom_torsion_atom_site_label_4
_geom_torsion
C25 Ir1 C1 N1 -121.3(7)
C18 Ir1 C1 N1 -81.2(8)
C21 Ir1 C1 N1 -7.3(16)
C22 Ir1 C1 N1 -177.7(8)
Cl1 Ir1 C1 N1 75.5(7)
C25 Ir1 C1 N2 59.6(7)
C18 Ir1 C1 N2 99.7(7)
C21 Ir1 C1 N2 173.6(10)
C22 Ir1 C1 N2 3.2(15)
Cl1 Ir1 C1 N2 -103.6(7)
N2 C2 C3 N1 0.5(9)
S1 C2 C3 N1 -178.2(6)
N2 C2 C3 S2 -179.1(6)
S1 C2 C3 S2 2.2(13)
C11 C6 C7 C8 -2.6(13)
S1 C6 C7 C8 -177.4(7)
C6 C7 C8 C9 1.4(13)
C7 C8 C9 C10 1.2(14)
C8 C9 C10 C11 -2.6(14)
C7 C6 C11 C10 1.3(13)
S1 C6 C11 C10 176.3(7)
C9 C10 C11 C6 1.4(13)
C17 C12 C13 C14 -0.8(12)
S2 C12 C13 C14 179.0(6)
C12 C13 C14 C15 1.8(13)
C13 C14 C15 C16 -3.2(13)
C14 C15 C16 C17 3.6(13)
C13 C12 C17 C16 1.2(12)
S2 C12 C17 C16 -178.6(6)
C15 C16 C17 C12 -2.6(13)
C1 Ir1 C18 C25 -86.0(6)
C21 Ir1 C18 C25 111.6(6)
C22 Ir1 C18 C25 76.0(6)
Cl1 Ir1 C18 C25 179.2(6)
C1 Ir1 C18 C19 156.2(7)
C25 Ir1 C18 C19 -117.9(10)
C21 Ir1 C18 C19 -6.2(7)
C22 Ir1 C18 C19 -41.9(7)
Cl1 Ir1 C18 C19 61.3(12)
C25 C18 C19 C20 -89.2(11)
Ir1 C18 C19 C20 -12.9(11)
C18 C19 C20 C21 34.6(11)
C19 C20 C21 C22 43.0(12)
C19 C20 C21 Ir1 -37.7(9)
C1 Ir1 C21 C22 -175.0(10)
C25 Ir1 C21 C22 -62.2(6)
C18 Ir1 C21 C22 -99.4(6)
Cl1 Ir1 C21 C22 102.1(5)
C1 Ir1 C21 C20 -51.6(15)
C25 Ir1 C21 C20 61.2(7)
C18 Ir1 C21 C20 23.9(7)
C22 Ir1 C21 C20 123.3(10)
Cl1 Ir1 C21 C20 -134.6(7)
C20 C21 C22 C23 3.9(15)
Ir1 C21 C22 C23 103.5(9)
C20 C21 C22 Ir1 -99.6(9)
C1 Ir1 C22 C21 175.0(10)
C25 Ir1 C22 C21 117.3(6)
C18 Ir1 C22 C21 77.9(6)
Cl1 Ir1 C22 C21 -79.2(6)
C1 Ir1 C22 C23 53.2(13)
C25 Ir1 C22 C23 -4.5(6)
C18 Ir1 C22 C23 -43.8(7)
C21 Ir1 C22 C23 -121.8(9)
Cl1 Ir1 C22 C23 159.0(6)
C21 C22 C23 C24 -95.2(11)
Ir1 C22 C23 C24 -13.0(10)
C22 C23 C24 C25 31.0(12)
C19 C18 C25 C24 -4.3(15)
Ir1 C18 C25 C24 -105.0(10)
C19 C18 C25 Ir1 100.7(9)
C23 C24 C25 C18 48.0(14)
C23 C24 C25 Ir1 -34.9(11)
C1 Ir1 C25 C18 94.9(6)
C21 Ir1 C25 C18 -68.4(7)
C22 Ir1 C25 C18 -100.4(6)
Cl1 Ir1 C25 C18 -178.8(8)
C1 Ir1 C25 C24 -143.6(7)
C18 Ir1 C25 C24 121.5(10)
C21 Ir1 C25 C24 53.1(7)
C22 Ir1 C25 C24 21.1(7)
Cl1 Ir1 C25 C24 -57.3(13)
N2 C1 N1 C3 -1.3(9)
Ir1 C1 N1 C3 179.4(5)
N2 C1 N1 C4 177.8(7)
Ir1 C1 N1 C4 -1.5(11)
C2 C3 N1 C1 0.5(9)
S2 C3 N1 C1 -179.8(6)
C2 C3 N1 C4 -178.5(7)
S2 C3 N1 C4 1.1(11)
N1 C1 N2 C2 1.6(9)
Ir1 C1 N2 C2 -179.1(6)
N1 C1 N2 C5 -179.4(8)
Ir1 C1 N2 C5 -0.1(12)
C3 C2 N2 C1 -1.4(9)
S1 C2 N2 C1 177.4(6)
C3 C2 N2 C5 179.7(8)
S1 C2 N2 C5 -1.6(12)
C3 C2 S1 C6 -88.9(8)
N2 C2 S1 C6 92.6(7)
C11 C6 S1 C2 161.4(7)
C7 C6 S1 C2 -23.6(8)
C2 C3 S2 C12 -108.2(8)
N1 C3 S2 C12 72.3(7)
C13 C12 S2 C3 -175.1(6)
C17 C12 S2 C3 4.7(8)
